data_7020393
loop_
_publ_author_name
'Hwang, In Hong'
'Bae, Jeong Mi'
'Kim, Wan-Seok'
'Jo, Young Dan'
'Kim, Cheal'
'Kim, Youngmee'
'Kim, Sung-Jin'
'Huh, Seong'

_publ_section_title
;
 Bifunctional 3D Cu-MOFs containing glutarates and bipyridyl ligands:
 selective CO(2) sorption and heterogeneous catalysis.
;
_journal_issue 41
_journal_name_full 'Dalton transactions (Cambridge, England : 2003)'
_journal_page_first 12759
_journal_page_last 12765
_journal_paper_doi 10.1039/c2dt31427d
_journal_volume 41
_journal_year 2012
_chemical_formula_sum 'C26 H32 Cu2 N2 O9'
_chemical_formula_weight 643.62
_chemical_name_systematic
;
?
;
_space_group_IT_number 56
_symmetry_cell_setting orthorhombic
_symmetry_space_group_name_Hall '-P 2ab 2ac'
_symmetry_space_group_name_H-M 'P c c n'
_atom_sites_solution_hydrogens geom
_atom_sites_solution_primary direct
_atom_sites_solution_secondary difmap
_audit_creation_method SHELXL-97
_cell_angle_alpha 90.00
_cell_angle_beta 90.00
_cell_angle_gamma 90.00
_cell_formula_units_Z 4
_cell_length_a 13.042(3)
_cell_length_b 28.201(6)
_cell_length_c 8.6770(17)
_cell_measurement_reflns_used 1443
_cell_measurement_temperature 293(2)
_cell_measurement_theta_max 19.17
_cell_measurement_theta_min 2.51
_cell_volume 3191.4(12)
_computing_cell_refinement 'Bruker SMART'
_computing_data_collection 'Bruker SMART'
_computing_data_reduction 'Bruker SAINT'
_computing_molecular_graphics 'Bruker SHELXTL'
_computing_publication_material 'Bruker SHELXTL'
_computing_structure_refinement 'SHELXL-97 (Sheldrick, 1997)'
_computing_structure_solution 'SHELXS-97 (Sheldrick, 1990)'
_diffrn_ambient_temperature 293(2)
_diffrn_measured_fraction_theta_full 0.984
_diffrn_measured_fraction_theta_max 0.984
_diffrn_measurement_device_type 'CCD area detector'
_diffrn_measurement_method 'phi and omega scans'
_diffrn_radiation_monochromator graphite
_diffrn_radiation_source 'fine-focus sealed tube'
_diffrn_radiation_type MoK\a
_diffrn_radiation_wavelength 0.71073
_diffrn_reflns_av_R_equivalents 0.0667
_diffrn_reflns_av_sigmaI/netI 0.0664
_diffrn_reflns_limit_h_max 16
_diffrn_reflns_limit_h_min -15
_diffrn_reflns_limit_k_max 29
_diffrn_reflns_limit_k_min -34
_diffrn_reflns_limit_l_max 9
_diffrn_reflns_limit_l_min -10
_diffrn_reflns_number 16384
_diffrn_reflns_theta_full 26.00
_diffrn_reflns_theta_max 26.00
_diffrn_reflns_theta_min 2.89
_exptl_absorpt_coefficient_mu 1.380
_exptl_absorpt_correction_T_max 0.973
_exptl_absorpt_correction_T_min 0.847
_exptl_absorpt_correction_type multi-scan
_exptl_absorpt_process_details '(SADABS; Bruker, 1997)'
_exptl_crystal_colour blue
_exptl_crystal_density_diffrn 1.340
_exptl_crystal_density_method 'not measured'
_exptl_crystal_description plate
_exptl_crystal_F_000 1328
_exptl_crystal_size_max 0.20
_exptl_crystal_size_mid 0.10
_exptl_crystal_size_min 0.02
_refine_diff_density_max 0.842
_refine_diff_density_min -0.304
_refine_diff_density_rms 0.095
_refine_ls_extinction_method none
_refine_ls_goodness_of_fit_ref 1.021
_refine_ls_hydrogen_treatment constr
_refine_ls_matrix_type full
_refine_ls_number_parameters 177
_refine_ls_number_reflns 3095
_refine_ls_number_restraints 0
_refine_ls_restrained_S_all 1.021
_refine_ls_R_factor_all 0.0763
_refine_ls_R_factor_gt 0.0476
_refine_ls_shift/su_max 0.001
_refine_ls_shift/su_mean 0.000
_refine_ls_structure_factor_coef Fsqd
_refine_ls_weighting_details 'calc w=1/[\s^2^(Fo^2^)+(0.0791P)^2^+0.0000P] where P=(Fo^2^+2Fc^2^)/3'
_refine_ls_weighting_scheme calc
_refine_ls_wR_factor_gt 0.1236
_refine_ls_wR_factor_ref 0.1388
_reflns_number_gt 2172
_reflns_number_total 3095
_reflns_threshold_expression >2sigma(I)
_cod_data_source_file c2dt31427d.txt
_cod_data_source_block ym629sadpccn
_cod_depositor_comments
;
The following automatic conversions were performed:

'_symmetry_cell_setting' value 'Orthorhombic' changed to
'orthorhombic' according to
/home/saulius/struct/CIF-dictionaries/cif_core.dic dictionary named
'cif_core.dic' version 2.4.2 from 2011-04-26.

Automatic conversion script
Id: cif_fix_values 1891 2012-01-12 08:04:46Z andrius 
;
_cod_original_cell_volume 3191.4(11)
_cod_original_sg_symbol_H-M Pccn
_cod_database_code 7020393

loop_
_symmetry_equiv_pos_as_xyz
'x, y, z'
'-x+1/2, -y+1/2, z'
'-x, y+1/2, -z+1/2'
'x+1/2, -y, -z+1/2'
'-x, -y, -z'
'x-1/2, y-1/2, -z'
'x, -y-1/2, z-1/2'
'-x-1/2, y, z-1/2'

loop_
_atom_site_label
_atom_site_type_symbol
_atom_site_fract_x
_atom_site_fract_y
_atom_site_fract_z
_atom_site_U_iso_or_equiv
_atom_site_adp_type
_atom_site_occupancy
_atom_site_symmetry_multiplicity
_atom_site_calc_flag
_atom_site_refinement_flags
Cu1 Cu 0.04656(3) 0.538769(15) 0.05074(5) 0.02732(18) Uani 1 1 d .
O11 O 0.17531(18) 0.50574(10) -0.0058(3) 0.0406(7) Uani 1 1 d .
O12 O 0.09599(19) 0.44026(10) -0.0849(3) 0.0407(7) Uani 1 1 d .
O13 O 0.45968(19) 0.50076(10) -0.2577(3) 0.0376(6) Uani 1 1 d .
O14 O 0.5360(2) 0.43513(10) -0.3399(3) 0.0403(7) Uani 1 1 d .
N21 N 0.1097(2) 0.59747(10) 0.1822(4) 0.0338(7) Uani 1 1 d .
C11 C 0.1748(3) 0.46516(13) -0.0620(4) 0.0309(8) Uani 1 1 d .
C12 C 0.2756(3) 0.44378(15) -0.1141(5) 0.0381(9) Uani 1 1 d .
H12A H 0.2670 0.4097 -0.1216 0.046 Uiso 1 1 calc R
H12B H 0.2906 0.4555 -0.2168 0.046 Uiso 1 1 calc R
C13 C 0.3672(3) 0.45370(15) -0.0125(5) 0.0355(9) Uani 1 1 d .
H13A H 0.3576 0.4382 0.0862 0.043 Uiso 1 1 calc R
H13B H 0.3721 0.4876 0.0058 0.043 Uiso 1 1 calc R
C14 C 0.4681(3) 0.43603(16) -0.0861(5) 0.0357(9) Uani 1 1 d .
H14A H 0.5245 0.4426 -0.0164 0.043 Uiso 1 1 calc R
H14B H 0.4642 0.4019 -0.0999 0.043 Uiso 1 1 calc R
C15 C 0.4896(3) 0.45900(14) -0.2394(4) 0.0305(8) Uani 1 1 d .
C21 C 0.2039(3) 0.59660(14) 0.2425(5) 0.0397(9) Uani 1 1 d .
H21 H 0.2470 0.5717 0.2151 0.048 Uiso 1 1 calc R
C22 C 0.2411(3) 0.63044(14) 0.3433(5) 0.0452(10) Uani 1 1 d .
H22 H 0.3075 0.6281 0.3816 0.054 Uiso 1 1 calc R
C23 C 0.1791(3) 0.66750(13) 0.3861(4) 0.0386(10) Uani 1 1 d .
C24 C 0.0804(3) 0.66883(14) 0.3254(6) 0.0469(11) Uani 1 1 d .
H24 H 0.0357 0.6932 0.3519 0.056 Uiso 1 1 calc R
C25 C 0.0500(3) 0.63370(15) 0.2258(6) 0.0441(11) Uani 1 1 d .
H25 H -0.0162 0.6352 0.1862 0.053 Uiso 1 1 calc R
C26 C 0.2153(4) 0.70734(14) 0.4893(5) 0.0451(11) Uani 1 1 d .
H26A H 0.2718 0.6963 0.5525 0.054 Uiso 1 1 calc R
H26B H 0.1599 0.7168 0.5574 0.054 Uiso 1 1 calc R
C27 C 0.2500 0.7500 0.3945(7) 0.0471(15) Uani 1 2 d S
H27A H 0.3061 0.7402 0.3285 0.057 Uiso 0.50 1 calc PR
H27B H 0.1938 0.7598 0.3285 0.057 Uiso 0.50 1 calc PR
O1S O 0.9082(12) 0.7314(6) 1.0186(19) 0.166(5) Uiso 0.50 1 d P
C1S C 0.8923(10) 0.7021(5) 0.9222(15) 0.075(3) Uiso 0.50 1 d P
C2S C 0.9642(11) 0.6906(6) 0.820(2) 0.106(5) Uiso 0.50 1 d P
H2S1 H 1.0281 0.7048 0.8493 0.159 Uiso 0.50 1 calc PR
H2S2 H 0.9445 0.7019 0.7199 0.159 Uiso 0.50 1 calc PR
H2S3 H 0.9718 0.6567 0.8171 0.159 Uiso 0.50 1 calc PR
C3S C 0.7968(15) 0.6798(7) 0.917(2) 0.138(6) Uiso 0.50 1 d P
H3S1 H 0.7530 0.6930 0.9949 0.207 Uiso 0.50 1 calc PR
H3S2 H 0.8053 0.6465 0.9352 0.207 Uiso 0.50 1 calc PR
H3S3 H 0.7665 0.6846 0.8174 0.207 Uiso 0.50 1 calc PR

loop_
_atom_site_aniso_label
_atom_site_aniso_U_11
_atom_site_aniso_U_22
_atom_site_aniso_U_33
_atom_site_aniso_U_23
_atom_site_aniso_U_13
_atom_site_aniso_U_12
Cu1 0.0245(3) 0.0291(3) 0.0283(3) -0.00264(19) -0.00229(18) -0.00426(17)
O11 0.0286(14) 0.0430(17) 0.0501(18) -0.0063(13) 0.0039(13) -0.0046(12)
O12 0.0246(13) 0.0434(15) 0.0540(19) -0.0058(13) -0.0012(13) -0.0012(12)
O13 0.0454(16) 0.0354(15) 0.0320(15) -0.0003(12) 0.0018(13) 0.0072(11)
O14 0.0441(15) 0.0430(16) 0.0338(16) 0.0046(13) 0.0097(13) 0.0146(12)
N21 0.0370(17) 0.0307(17) 0.0338(18) -0.0025(14) -0.0047(15) -0.0097(13)
C11 0.0272(18) 0.038(2) 0.027(2) -0.0001(17) -0.0018(15) 0.0016(15)
C12 0.0242(19) 0.047(2) 0.043(2) -0.0107(19) 0.0016(18) 0.0022(16)
C13 0.030(2) 0.048(2) 0.028(2) 0.0017(17) 0.0022(17) 0.0042(16)
C14 0.0293(19) 0.044(2) 0.034(2) 0.0101(18) 0.0005(16) 0.0019(16)
C15 0.0193(16) 0.039(2) 0.033(2) 0.0002(18) -0.0049(15) 0.0010(15)
C21 0.037(2) 0.034(2) 0.048(3) -0.0034(19) -0.0098(19) 0.0006(16)
C22 0.047(2) 0.037(2) 0.051(3) 0.000(2) -0.015(2) -0.0071(18)
C23 0.060(3) 0.029(2) 0.026(2) 0.0030(16) -0.0025(19) -0.0152(19)
C24 0.053(2) 0.032(2) 0.057(3) -0.007(2) 0.000(2) -0.0011(19)
C25 0.034(2) 0.040(2) 0.058(3) -0.008(2) -0.004(2) -0.0015(17)
C26 0.067(3) 0.036(2) 0.033(2) -0.0038(18) -0.009(2) -0.016(2)
C27 0.075(4) 0.039(3) 0.027(3) 0.000 0.000 -0.016(3)

loop_
_atom_type_symbol
_atom_type_description
_atom_type_scat_dispersion_real
_atom_type_scat_dispersion_imag
_atom_type_scat_source
C C 0.0033 0.0016 'International Tables Vol C Tables 4.2.6.8 and 6.1.1.4'
H H 0.0000 0.0000 'International Tables Vol C Tables 4.2.6.8 and 6.1.1.4'
N N 0.0061 0.0033 'International Tables Vol C Tables 4.2.6.8 and 6.1.1.4'
O O 0.0106 0.0060 'International Tables Vol C Tables 4.2.6.8 and 6.1.1.4'
Cu Cu 0.3201 1.2651 'International Tables Vol C Tables 4.2.6.8 and 6.1.1.4'

loop_
_geom_angle_atom_site_label_1
_geom_angle_atom_site_label_2
_geom_angle_atom_site_label_3
_geom_angle
_geom_angle_site_symmetry_1
_geom_angle_site_symmetry_3
O12 Cu1 O14 87.80(12) 5_565 4_464
O12 Cu1 O13 89.87(11) 5_565 8_656
O14 Cu1 O13 167.39(11) 4_464 8_656
O12 Cu1 O11 167.49(11) 5_565 .
O14 Cu1 O11 90.27(12) 4_464 .
O13 Cu1 O11 89.32(11) 8_656 .
O12 Cu1 N21 92.86(12) 5_565 .
O14 Cu1 N21 103.20(11) 4_464 .
O13 Cu1 N21 89.28(11) 8_656 .
O11 Cu1 N21 99.61(11) . .
O12 Cu1 Cu1 82.28(8) 5_565 5_565
O14 Cu1 Cu1 88.16(8) 4_464 5_565
O13 Cu1 Cu1 79.25(8) 8_656 5_565
O11 Cu1 Cu1 85.31(8) . 5_565
N21 Cu1 Cu1 167.51(9) . 5_565
C11 O11 Cu1 121.7(2) . .
C11 O12 Cu1 125.3(2) . 5_565
C15 O13 Cu1 129.0(3) . 8_655
C15 O14 Cu1 118.4(2) . 4_564
C21 N21 C25 116.0(3) . .
C21 N21 Cu1 122.7(3) . .
C25 N21 Cu1 120.6(2) . .
O11 C11 O12 125.3(3) . .
O11 C11 C12 118.6(3) . .
O12 C11 C12 116.0(3) . .
C13 C12 C11 116.0(3) . .
C13 C12 H12A 108.3 . .
C11 C12 H12A 108.3 . .
C13 C12 H12B 108.3 . .
C11 C12 H12B 108.3 . .
H12A C12 H12B 107.4 . .
C12 C13 C14 111.9(3) . .
C12 C13 H13A 109.2 . .
C14 C13 H13A 109.2 . .
C12 C13 H13B 109.2 . .
C14 C13 H13B 109.2 . .
H13A C13 H13B 107.9 . .
C15 C14 C13 112.7(3) . .
C15 C14 H14A 109.1 . .
C13 C14 H14A 109.1 . .
C15 C14 H14B 109.1 . .
C13 C14 H14B 109.1 . .
H14A C14 H14B 107.8 . .
O13 C15 O14 124.5(4) . .
O13 C15 C14 117.3(3) . .
O14 C15 C14 118.2(3) . .
N21 C21 C22 123.9(4) . .
N21 C21 H21 118.0 . .
C22 C21 H21 118.0 . .
C23 C22 C21 119.4(4) . .
C23 C22 H22 120.3 . .
C21 C22 H22 120.3 . .
C22 C23 C24 117.6(4) . .
C22 C23 C26 122.8(4) . .
C24 C23 C26 119.5(4) . .
C25 C24 C23 119.1(4) . .
C25 C24 H24 120.5 . .
C23 C24 H24 120.5 . .
N21 C25 C24 124.1(4) . .
N21 C25 H25 118.0 . .
C24 C25 H25 118.0 . .
C23 C26 C27 111.0(3) . .
C23 C26 H26A 109.4 . .
C27 C26 H26A 109.4 . .
C23 C26 H26B 109.4 . .
C27 C26 H26B 109.4 . .
H26A C26 H26B 108.0 . .
C26 C27 C26 114.8(5) 2_565 .
C26 C27 H27A 108.6 2_565 .
C26 C27 H27A 108.6 . .
C26 C27 H27B 108.6 2_565 .
C26 C27 H27B 108.6 . .
H27A C27 H27B 107.5 . .
O1S C1S C2S 121.0(15) . .
O1S C1S C3S 119.3(16) . .
C2S C1S C3S 119.8(15) . .
C1S C2S H2S1 109.5 . .
C1S C2S H2S2 109.5 . .
H2S1 C2S H2S2 109.5 . .
C1S C2S H2S3 109.5 . .
H2S1 C2S H2S3 109.5 . .
H2S2 C2S H2S3 109.5 . .
C1S C3S H3S1 109.5 . .
C1S C3S H3S2 109.5 . .
H3S1 C3S H3S2 109.5 . .
C1S C3S H3S3 109.5 . .
H3S1 C3S H3S3 109.5 . .
H3S2 C3S H3S3 109.5 . .

loop_
_geom_bond_atom_site_label_1
_geom_bond_atom_site_label_2
_geom_bond_distance
_geom_bond_site_symmetry_2
Cu1 O12 1.973(3) 5_565
Cu1 O14 1.977(3) 4_464
Cu1 O13 1.979(3) 8_656
Cu1 O11 1.982(3) .
Cu1 N21 2.172(3) .
Cu1 Cu1 2.6516(9) 5_565
O11 C11 1.244(4) .
O12 C11 1.261(5) .
O12 Cu1 1.973(3) 5_565
O13 C15 1.251(4) .
O13 Cu1 1.979(3) 8_655
O14 C15 1.257(5) .
O14 Cu1 1.977(3) 4_564
N21 C21 1.336(5) .
N21 C25 1.339(5) .
C11 C12 1.515(5) .
C12 C13 1.511(5) .
C12 H12A 0.9700 .
C12 H12B 0.9700 .
C13 C14 1.544(5) .
C13 H13A 0.9700 .
C13 H13B 0.9700 .
C14 C15 1.506(5) .
C14 H14A 0.9700 .
C14 H14B 0.9700 .
C21 C22 1.382(6) .
C21 H21 0.9300 .
C22 C23 1.373(6) .
C22 H22 0.9300 .
C23 C24 1.391(6) .
C23 C26 1.512(5) .
C24 C25 1.373(6) .
C24 H24 0.9300 .
C25 H25 0.9300 .
C26 C27 1.526(5) .
C26 H26A 0.9700 .
C26 H26B 0.9700 .
C27 C26 1.526(5) 2_565
C27 H27A 0.9700 .
C27 H27B 0.9700 .
O1S C1S 1.194(17) .
C1S C2S 1.331(18) .
C1S C3S 1.40(2) .
C2S H2S1 0.9600 .
C2S H2S2 0.9600 .
C2S H2S3 0.9600 .
C3S H3S1 0.9600 .
C3S H3S2 0.9600 .
C3S H3S3 0.9600 .

loop_
_geom_torsion_atom_site_label_1
_geom_torsion_atom_site_label_2
_geom_torsion_atom_site_label_3
_geom_torsion_atom_site_label_4
_geom_torsion
_geom_torsion_site_symmetry_1
_geom_torsion_site_symmetry_4
O12 Cu1 O11 C11 -7.4(7) 5_565 .
O14 Cu1 O11 C11 -88.5(3) 4_464 .
O13 Cu1 O11 C11 78.9(3) 8_656 .
N21 Cu1 O11 C11 168.1(3) . .
Cu1 Cu1 O11 C11 -0.3(3) 5_565 .
O12 Cu1 N21 C21 159.3(3) 5_565 .
O14 Cu1 N21 C21 -112.2(3) 4_464 .
O13 Cu1 N21 C21 69.5(3) 8_656 .
O11 Cu1 N21 C21 -19.7(3) . .
Cu1 Cu1 N21 C21 92.7(5) 5_565 .
O12 Cu1 N21 C25 -10.8(3) 5_565 .
O14 Cu1 N21 C25 77.7(3) 4_464 .
O13 Cu1 N21 C25 -100.6(3) 8_656 .
O11 Cu1 N21 C25 170.2(3) . .
Cu1 Cu1 N21 C25 -77.4(5) 5_565 .
Cu1 O11 C11 O12 -2.2(5) . .
Cu1 O11 C11 C12 175.2(3) . .
Cu1 O12 C11 O11 4.5(6) 5_565 .
Cu1 O12 C11 C12 -172.9(3) 5_565 .
O11 C11 C12 C13 39.1(5) . .
O12 C11 C12 C13 -143.3(4) . .
C11 C12 C13 C14 -172.6(3) . .
C12 C13 C14 C15 59.7(5) . .
Cu1 O13 C15 O14 10.7(5) 8_655 .
Cu1 O13 C15 C14 -169.1(2) 8_655 .
Cu1 O14 C15 O13 -8.8(5) 4_564 .
Cu1 O14 C15 C14 171.1(2) 4_564 .
C13 C14 C15 O13 32.2(5) . .
C13 C14 C15 O14 -147.7(3) . .
C25 N21 C21 C22 -0.5(6) . .
Cu1 N21 C21 C22 -171.0(3) . .
N21 C21 C22 C23 0.1(7) . .
C21 C22 C23 C24 0.3(6) . .
C21 C22 C23 C26 -176.8(4) . .
C22 C23 C24 C25 -0.4(6) . .
C26 C23 C24 C25 176.8(4) . .
C21 N21 C25 C24 0.4(6) . .
Cu1 N21 C25 C24 171.1(4) . .
C23 C24 C25 N21 0.1(7) . .
C22 C23 C26 C27 96.2(4) . .
C24 C23 C26 C27 -80.9(5) . .
C23 C26 C27 C26 178.1(4) . 2_565
